data_4065883
loop_
_publ_author_name
'Oster, Stephen S.'
'Grochowski, Matthew R.'
'Lachicotte, Rene J.'
'Brennessel, William W.'
'Jones, William D.'

_publ_section_title
;
 Carbon&#x2212;Sulfur Bond Activation of Dibenzothiophenes and
 Phenoxythiin by [Rh(dippe)(\m-H)]2and [Rh2(dippe)2(\m-Cl)(\m-H)]&#x2020;
;
_journal_issue 21
_journal_name_full Organometallics
_journal_page_first 4923
_journal_paper_doi 10.1021/om1001815
_journal_volume 29
_journal_year 2010
_chemical_formula_moiety 'C54 H86 P4 Rh2 S2'
_chemical_formula_sum 'C54 H86 P4 Rh2 S2'
_chemical_formula_weight 1129.05
_chemical_name_common '[Rh(dippe)(mu-S-3-MeC12H8)]2 (5)'
_chemical_name_systematic
; 
 ? 
;
_space_group_IT_number 14
_symmetry_cell_setting monoclinic
_symmetry_space_group_name_Hall '-P 2ybc'
_symmetry_space_group_name_H-M 'P 1 21/c 1'
_atom_sites_solution_hydrogens geom
_atom_sites_solution_primary direct
_atom_sites_solution_secondary difmap
_audit_creation_method SHELXL-97
_cell_angle_alpha 90.00
_cell_angle_beta 96.491(2)
_cell_angle_gamma 90.00
_cell_formula_units_Z 4
_cell_length_a 20.2048(14)
_cell_length_b 15.6941(11)
_cell_length_c 16.7713(12)
_cell_measurement_reflns_used 4042
_cell_measurement_temperature 100.0(1)
_cell_measurement_theta_max 29.05
_cell_measurement_theta_min 2.44
_cell_volume 5284.0(6)
_computing_cell_refinement 'SAINT (Bruker, 2008)'
_computing_data_collection 'APEX2 (Bruker, 2009)'
_computing_data_reduction 'SAINT (Bruker, 2008)'
_computing_molecular_graphics 'SHELXTL (Sheldrick, 2008)'
_computing_publication_material 'SHELXTL (Sheldrick, 2008)'
_computing_structure_refinement 'SHELXL-97 (Sheldrick, 2008)'
_computing_structure_solution 'SIR97 (Altomare et al., 1999)'
_diffrn_ambient_temperature 100.0(1)
_diffrn_measured_fraction_theta_full 0.994
_diffrn_measured_fraction_theta_max 0.994
_diffrn_measurement_device_type 'Bruker SMART APEX II CCD Platform'
_diffrn_measurement_method 'area detector, \w scans per \f'
_diffrn_radiation_monochromator graphite
_diffrn_radiation_source 'fine-focus sealed tube'
_diffrn_radiation_type MoK\a
_diffrn_radiation_wavelength 0.71073
_diffrn_reflns_av_R_equivalents 0.1289
_diffrn_reflns_av_sigmaI/netI 0.1166
_diffrn_reflns_limit_h_max 26
_diffrn_reflns_limit_h_min -25
_diffrn_reflns_limit_k_max 20
_diffrn_reflns_limit_k_min -20
_diffrn_reflns_limit_l_max 21
_diffrn_reflns_limit_l_min -21
_diffrn_reflns_number 46669
_diffrn_reflns_theta_full 27.48
_diffrn_reflns_theta_max 27.48
_diffrn_reflns_theta_min 1.01
_diffrn_standards_number 0
_exptl_absorpt_coefficient_mu 0.860
_exptl_absorpt_correction_T_max 0.9038
_exptl_absorpt_correction_T_min 0.8747
_exptl_absorpt_correction_type multi-scan
_exptl_absorpt_process_details 'SADABS (Sheldrick, 2008)'
_exptl_crystal_colour orange
_exptl_crystal_density_diffrn 1.419
_exptl_crystal_density_method 'not measured'
_exptl_crystal_description block
_exptl_crystal_F_000 2368
_exptl_crystal_size_max 0.16
_exptl_crystal_size_mid 0.16
_exptl_crystal_size_min 0.12
_refine_diff_density_max 1.503
_refine_diff_density_min -0.748
_refine_diff_density_rms 0.135
_refine_ls_extinction_method none
_refine_ls_goodness_of_fit_ref 0.976
_refine_ls_hydrogen_treatment constr
_refine_ls_matrix_type full
_refine_ls_number_parameters 577
_refine_ls_number_reflns 12038
_refine_ls_number_restraints 0
_refine_ls_restrained_S_all 0.976
_refine_ls_R_factor_all 0.1230
_refine_ls_R_factor_gt 0.0554
_refine_ls_shift/su_max 0.001
_refine_ls_shift/su_mean 0.000
_refine_ls_structure_factor_coef Fsqd
_refine_ls_weighting_details 'calc w=1/[\s^2^(Fo^2^)+(0.0421P)^2^+1.6519P] where P=(Fo^2^+2Fc^2^)/3'
_refine_ls_weighting_scheme calc
_refine_ls_wR_factor_gt 0.1016
_refine_ls_wR_factor_ref 0.1275
_reflns_number_gt 6757
_reflns_number_total 12038
_reflns_threshold_expression >2sigma(I)
_cod_data_source_file om1001815_si_002.cif
_cod_data_source_block jonmg23_cmpd5
_cod_database_code 4065883

loop_
_symmetry_equiv_pos_as_xyz
'x, y, z'
'-x, y+1/2, -z+1/2'
'-x, -y, -z'
'x, -y-1/2, z-1/2'

loop_
_atom_site_label
_atom_site_type_symbol
_atom_site_fract_x
_atom_site_fract_y
_atom_site_fract_z
_atom_site_U_iso_or_equiv
_atom_site_adp_type
_atom_site_occupancy
_atom_site_symmetry_multiplicity
_atom_site_calc_flag
_atom_site_refinement_flags
Rh1 Rh 0.42917(2) 0.95056(3) 0.54503(2) 0.01325(11) Uani 1 1 d .
S1 S 0.53497(7) 0.90753(8) 0.49876(8) 0.0153(3) Uani 1 1 d .
P1 P 0.34108(7) 0.99053(9) 0.60237(9) 0.0175(3) Uani 1 1 d .
P2 P 0.39355(7) 0.82012(9) 0.56494(8) 0.0155(3) Uani 1 1 d .
C1 C 0.5929(3) 0.8706(3) 0.5806(3) 0.0175(12) Uani 1 1 d .
C2 C 0.6110(3) 0.9253(3) 0.6463(3) 0.0185(12) Uani 1 1 d .
C3 C 0.6594(3) 0.8985(4) 0.7074(3) 0.0236(13) Uani 1 1 d .
H3 H 0.6721 0.9357 0.7512 0.028 Uiso 1 1 calc R
C4 C 0.6891(3) 0.8198(4) 0.7057(4) 0.0276(15) Uani 1 1 d .
H4 H 0.7231 0.8034 0.7465 0.033 Uiso 1 1 calc R
C5 C 0.6684(3) 0.7657(4) 0.6439(3) 0.0248(14) Uani 1 1 d .
H5 H 0.6876 0.7104 0.6436 0.030 Uiso 1 1 calc R
C6 C 0.6209(3) 0.7882(3) 0.5819(3) 0.0187(12) Uani 1 1 d .
C7 C 0.6006(3) 0.7195(3) 0.5213(3) 0.0186(12) Uani 1 1 d .
C8 C 0.5950(3) 0.7318(3) 0.4390(3) 0.0191(12) Uani 1 1 d .
H8 H 0.6021 0.7870 0.4184 0.023 Uiso 1 1 calc R
C9 C 0.5794(3) 0.6650(4) 0.3862(4) 0.0269(14) Uani 1 1 d .
H9 H 0.5767 0.6748 0.3300 0.032 Uiso 1 1 calc R
C10 C 0.5678(3) 0.5847(4) 0.4144(4) 0.0263(14) Uani 1 1 d .
H10 H 0.5562 0.5391 0.3782 0.032 Uiso 1 1 calc R
C11 C 0.5731(3) 0.5717(3) 0.4954(4) 0.0284(15) Uani 1 1 d .
H11 H 0.5656 0.5163 0.5155 0.034 Uiso 1 1 calc R
C12 C 0.5892(3) 0.6381(3) 0.5490(4) 0.0251(14) Uani 1 1 d .
H12 H 0.5925 0.6276 0.6051 0.030 Uiso 1 1 calc R
C13 C 0.5789(3) 1.0102(3) 0.6537(3) 0.0218(13) Uani 1 1 d .
H13A H 0.5979 1.0377 0.7035 0.033 Uiso 1 1 calc R
H13B H 0.5309 1.0026 0.6546 0.033 Uiso 1 1 calc R
H13C H 0.5869 1.0459 0.6078 0.033 Uiso 1 1 calc R
C14 C 0.2832(3) 0.9016(3) 0.6154(4) 0.0221(13) Uani 1 1 d .
H14A H 0.2610 0.9111 0.6643 0.027 Uiso 1 1 calc R
H14B H 0.2485 0.8992 0.5689 0.027 Uiso 1 1 calc R
C15 C 0.3213(3) 0.8168(3) 0.6228(3) 0.0205(13) Uani 1 1 d .
H15A H 0.2912 0.7699 0.6026 0.025 Uiso 1 1 calc R
H15B H 0.3367 0.8054 0.6799 0.025 Uiso 1 1 calc R
C16 C 0.3592(3) 1.0302(3) 0.7069(3) 0.0204(13) Uani 1 1 d .
H16 H 0.3159 1.0376 0.7295 0.024 Uiso 1 1 calc R
C17 C 0.4011(3) 0.9666(3) 0.7594(3) 0.0254(14) Uani 1 1 d .
H17A H 0.4103 0.9895 0.8139 0.038 Uiso 1 1 calc R
H17B H 0.4432 0.9565 0.7371 0.038 Uiso 1 1 calc R
H17C H 0.3767 0.9127 0.7611 0.038 Uiso 1 1 calc R
C18 C 0.3945(3) 1.1169(4) 0.7098(4) 0.0318(16) Uani 1 1 d .
H18A H 0.4092 1.1318 0.7657 0.048 Uiso 1 1 calc R
H18B H 0.3636 1.1604 0.6860 0.048 Uiso 1 1 calc R
H18C H 0.4332 1.1137 0.6796 0.048 Uiso 1 1 calc R
C19 C 0.2839(3) 1.0733(4) 0.5548(3) 0.0241(13) Uani 1 1 d .
H19 H 0.3116 1.1251 0.5485 0.029 Uiso 1 1 calc R
C20 C 0.2565(3) 1.0454(4) 0.4703(3) 0.0287(14) Uani 1 1 d .
H20A H 0.2377 1.0948 0.4400 0.043 Uiso 1 1 calc R
H20B H 0.2215 1.0026 0.4736 0.043 Uiso 1 1 calc R
H20C H 0.2925 1.0208 0.4432 0.043 Uiso 1 1 calc R
C21 C 0.2280(3) 1.1006(4) 0.6030(4) 0.0333(16) Uani 1 1 d .
H21A H 0.2010 1.1447 0.5734 0.050 Uiso 1 1 calc R
H21B H 0.2471 1.1233 0.6550 0.050 Uiso 1 1 calc R
H21C H 0.1999 1.0513 0.6116 0.050 Uiso 1 1 calc R
C22 C 0.4510(3) 0.7423(3) 0.6174(3) 0.0196(13) Uani 1 1 d .
H22 H 0.4887 0.7358 0.5840 0.023 Uiso 1 1 calc R
C23 C 0.4809(3) 0.7759(4) 0.6976(3) 0.0243(14) Uani 1 1 d .
H23A H 0.5172 0.7383 0.7197 0.036 Uiso 1 1 calc R
H23B H 0.4466 0.7781 0.7344 0.036 Uiso 1 1 calc R
H23C H 0.4985 0.8334 0.6908 0.036 Uiso 1 1 calc R
C24 C 0.4220(3) 0.6528(3) 0.6257(4) 0.0289(15) Uani 1 1 d .
H24A H 0.4559 0.6159 0.6544 0.043 Uiso 1 1 calc R
H24B H 0.4085 0.6292 0.5723 0.043 Uiso 1 1 calc R
H24C H 0.3833 0.6561 0.6558 0.043 Uiso 1 1 calc R
C25 C 0.3605(3) 0.7615(3) 0.4727(3) 0.0177(12) Uani 1 1 d .
H25 H 0.3408 0.7070 0.4899 0.021 Uiso 1 1 calc R
C26 C 0.3048(3) 0.8117(3) 0.4243(3) 0.0250(14) Uani 1 1 d .
H26A H 0.2883 0.7795 0.3761 0.038 Uiso 1 1 calc R
H26B H 0.3222 0.8668 0.4086 0.038 Uiso 1 1 calc R
H26C H 0.2683 0.8211 0.4572 0.038 Uiso 1 1 calc R
C27 C 0.4149(3) 0.7387(4) 0.4201(4) 0.0276(14) Uani 1 1 d .
H27A H 0.3953 0.7074 0.3727 0.041 Uiso 1 1 calc R
H27B H 0.4486 0.7032 0.4508 0.041 Uiso 1 1 calc R
H27C H 0.4358 0.7911 0.4031 0.041 Uiso 1 1 calc R
Rh2 Rh 0.06623(2) 0.44833(3) 0.44979(3) 0.01734(11) Uani 1 1 d .
S2 S -0.04780(7) 0.42165(9) 0.47660(8) 0.0193(3) Uani 1 1 d .
P3 P 0.17182(8) 0.46778(9) 0.42872(9) 0.0229(4) Uani 1 1 d .
P4 P 0.07103(8) 0.33489(9) 0.37182(9) 0.0221(3) Uani 1 1 d .
C28 C -0.1046(3) 0.4114(4) 0.3877(3) 0.0241(13) Uani 1 1 d .
C29 C -0.1144(3) 0.4814(4) 0.3346(3) 0.0248(14) Uani 1 1 d .
C30 C -0.1585(3) 0.4740(4) 0.2647(4) 0.0351(16) Uani 1 1 d .
H30 H -0.1639 0.5205 0.2283 0.042 Uiso 1 1 calc R
C31 C -0.1938(4) 0.4014(5) 0.2479(4) 0.0443(19) Uani 1 1 d .
H31 H -0.2250 0.3980 0.2012 0.053 Uiso 1 1 calc R
C32 C -0.1842(3) 0.3330(4) 0.2986(4) 0.0356(17) Uani 1 1 d .
H32 H -0.2092 0.2826 0.2858 0.043 Uiso 1 1 calc R
C33 C -0.1392(3) 0.3338(4) 0.3686(4) 0.0253(14) Uani 1 1 d .
C34 C -0.1273(3) 0.2525(4) 0.4132(4) 0.0277(14) Uani 1 1 d .
C35 C -0.1263(3) 0.2438(4) 0.4959(4) 0.0287(15) Uani 1 1 d .
H35 H -0.1334 0.2924 0.5276 0.034 Uiso 1 1 calc R
C36 C -0.1151(3) 0.1653(4) 0.5324(4) 0.0365(16) Uani 1 1 d .
H36 H -0.1161 0.1601 0.5887 0.044 Uiso 1 1 calc R
C37 C -0.1026(3) 0.0947(4) 0.4882(5) 0.046(2) Uani 1 1 d .
H37 H -0.0938 0.0413 0.5139 0.055 Uiso 1 1 calc R
C38 C -0.1029(4) 0.1016(4) 0.4070(6) 0.051(2) Uani 1 1 d .
H38 H -0.0942 0.0529 0.3762 0.062 Uiso 1 1 calc R
C39 C -0.1158(3) 0.1792(4) 0.3695(4) 0.0389(17) Uani 1 1 d .
H39 H -0.1170 0.1828 0.3128 0.047 Uiso 1 1 calc R
C40 C -0.0755(3) 0.5625(4) 0.3492(4) 0.0303(15) Uani 1 1 d .
H40A H -0.0899 0.6037 0.3069 0.045 Uiso 1 1 calc R
H40B H -0.0279 0.5506 0.3490 0.045 Uiso 1 1 calc R
H40C H -0.0833 0.5862 0.4015 0.045 Uiso 1 1 calc R
C41 C 0.1894(3) 0.4050(4) 0.3401(4) 0.0279(14) Uani 1 1 d .
H41A H 0.1742 0.4369 0.2905 0.033 Uiso 1 1 calc R
H41B H 0.2379 0.3954 0.3418 0.033 Uiso 1 1 calc R
C42 C 0.1535(3) 0.3197(4) 0.3394(4) 0.0302(15) Uani 1 1 d .
H42A H 0.1796 0.2794 0.3759 0.036 Uiso 1 1 calc R
H42B H 0.1492 0.2954 0.2846 0.036 Uiso 1 1 calc R
C43 C 0.1958(3) 0.5761(4) 0.3995(4) 0.0291(15) Uani 1 1 d .
H43 H 0.1989 0.6120 0.4490 0.035 Uiso 1 1 calc R
C44 C 0.1429(3) 0.6153(4) 0.3400(4) 0.0343(16) Uani 1 1 d .
H44A H 0.1521 0.6762 0.3343 0.051 Uiso 1 1 calc R
H44B H 0.0992 0.6081 0.3592 0.051 Uiso 1 1 calc R
H44C H 0.1429 0.5871 0.2878 0.051 Uiso 1 1 calc R
C45 C 0.2638(3) 0.5793(4) 0.3683(4) 0.0402(18) Uani 1 1 d .
H45A H 0.2766 0.6388 0.3612 0.060 Uiso 1 1 calc R
H45B H 0.2616 0.5495 0.3168 0.060 Uiso 1 1 calc R
H45C H 0.2970 0.5516 0.4071 0.060 Uiso 1 1 calc R
C46 C 0.2425(3) 0.4376(4) 0.5035(4) 0.0298(15) Uani 1 1 d .
H46 H 0.2820 0.4278 0.4737 0.036 Uiso 1 1 calc R
C47 C 0.2283(4) 0.3534(5) 0.5456(4) 0.051(2) Uani 1 1 d .
H47A H 0.2679 0.3362 0.5811 0.076 Uiso 1 1 calc R
H47B H 0.2171 0.3091 0.5053 0.076 Uiso 1 1 calc R
H47C H 0.1909 0.3615 0.5773 0.076 Uiso 1 1 calc R
C48 C 0.2616(3) 0.5068(5) 0.5661(4) 0.0419(18) Uani 1 1 d .
H48A H 0.2964 0.4851 0.6065 0.063 Uiso 1 1 calc R
H48B H 0.2224 0.5228 0.5921 0.063 Uiso 1 1 calc R
H48C H 0.2784 0.5568 0.5398 0.063 Uiso 1 1 calc R
C49 C 0.0158(3) 0.3406(4) 0.2756(3) 0.0257(14) Uani 1 1 d .
H49 H -0.0303 0.3506 0.2900 0.031 Uiso 1 1 calc R
C50 C 0.0330(4) 0.4178(4) 0.2269(4) 0.0369(17) Uani 1 1 d .
H50A H -0.0021 0.4269 0.1824 0.055 Uiso 1 1 calc R
H50B H 0.0755 0.4079 0.2055 0.055 Uiso 1 1 calc R
H50C H 0.0368 0.4683 0.2615 0.055 Uiso 1 1 calc R
C51 C 0.0120(3) 0.2620(4) 0.2226(4) 0.0359(17) Uani 1 1 d .
H51A H -0.0205 0.2714 0.1755 0.054 Uiso 1 1 calc R
H51B H -0.0018 0.2129 0.2530 0.054 Uiso 1 1 calc R
H51C H 0.0558 0.2507 0.2052 0.054 Uiso 1 1 calc R
C52 C 0.0499(3) 0.2304(4) 0.4146(4) 0.0270(14) Uani 1 1 d .
H52 H 0.0010 0.2218 0.3997 0.032 Uiso 1 1 calc R
C53 C 0.0615(3) 0.2306(4) 0.5055(4) 0.0309(15) Uani 1 1 d .
H53A H 0.0466 0.1762 0.5260 0.046 Uiso 1 1 calc R
H53B H 0.0362 0.2773 0.5264 0.046 Uiso 1 1 calc R
H53C H 0.1090 0.2384 0.5228 0.046 Uiso 1 1 calc R
C54 C 0.0846(4) 0.1527(4) 0.3840(4) 0.0406(18) Uani 1 1 d .
H54A H 0.0617 0.1009 0.3984 0.061 Uiso 1 1 calc R
H54B H 0.1310 0.1513 0.4083 0.061 Uiso 1 1 calc R
H54C H 0.0834 0.1561 0.3255 0.061 Uiso 1 1 calc R

loop_
_atom_site_aniso_label
_atom_site_aniso_U_11
_atom_site_aniso_U_22
_atom_site_aniso_U_33
_atom_site_aniso_U_23
_atom_site_aniso_U_13
_atom_site_aniso_U_12
Rh1 0.0132(2) 0.0117(2) 0.0154(2) 0.00082(17) 0.00417(17) -0.00028(18)
S1 0.0153(7) 0.0131(6) 0.0176(7) 0.0024(5) 0.0026(6) -0.0001(5)
P1 0.0170(8) 0.0156(7) 0.0211(8) 0.0016(6) 0.0076(6) 0.0011(6)
P2 0.0145(8) 0.0149(7) 0.0176(7) 0.0014(5) 0.0034(6) -0.0009(5)
C1 0.014(3) 0.020(3) 0.020(3) 0.004(2) 0.006(2) 0.000(2)
C2 0.019(3) 0.018(3) 0.020(3) 0.002(2) 0.007(2) -0.003(2)
C3 0.024(3) 0.031(3) 0.016(3) 0.001(2) 0.004(3) -0.006(3)
C4 0.019(3) 0.032(4) 0.031(3) 0.007(3) 0.001(3) 0.002(3)
C5 0.021(3) 0.028(3) 0.025(3) 0.010(3) 0.003(3) 0.005(3)
C6 0.014(3) 0.018(3) 0.025(3) 0.006(2) 0.007(2) 0.003(2)
C7 0.017(3) 0.012(3) 0.027(3) 0.003(2) 0.005(3) 0.004(2)
C8 0.019(3) 0.013(3) 0.028(3) 0.004(2) 0.011(3) 0.006(2)
C9 0.027(4) 0.024(3) 0.029(3) 0.001(3) 0.001(3) 0.009(3)
C10 0.026(4) 0.020(3) 0.034(4) -0.004(3) 0.010(3) 0.002(3)
C11 0.027(4) 0.012(3) 0.047(4) 0.006(3) 0.009(3) 0.001(2)
C12 0.024(3) 0.021(3) 0.030(3) 0.005(3) 0.005(3) 0.005(2)
C13 0.026(3) 0.023(3) 0.016(3) -0.004(2) 0.001(3) 0.003(3)
C14 0.017(3) 0.019(3) 0.032(3) 0.000(2) 0.011(3) -0.001(2)
C15 0.020(3) 0.015(3) 0.027(3) 0.003(2) 0.006(3) -0.002(2)
C16 0.020(3) 0.017(3) 0.026(3) -0.003(2) 0.011(3) -0.001(2)
C17 0.032(4) 0.020(3) 0.024(3) -0.001(2) 0.005(3) -0.001(2)
C18 0.051(5) 0.023(3) 0.024(3) -0.009(3) 0.012(3) -0.009(3)
C19 0.021(3) 0.023(3) 0.030(3) 0.008(2) 0.013(3) 0.004(2)
C20 0.018(3) 0.032(3) 0.036(3) 0.015(3) 0.004(3) 0.003(3)
C21 0.025(4) 0.032(4) 0.044(4) 0.016(3) 0.012(3) 0.015(3)
C22 0.021(3) 0.013(3) 0.026(3) 0.002(2) 0.006(3) 0.000(2)
C23 0.023(3) 0.025(3) 0.023(3) 0.002(2) -0.004(3) 0.001(2)
C24 0.039(4) 0.009(3) 0.038(4) 0.006(3) 0.002(3) 0.001(3)
C25 0.014(3) 0.015(3) 0.024(3) -0.001(2) 0.001(2) -0.006(2)
C26 0.024(3) 0.023(3) 0.026(3) -0.002(2) -0.003(3) -0.006(3)
C27 0.025(4) 0.030(3) 0.027(3) -0.010(3) 0.003(3) -0.008(3)
Rh2 0.0151(2) 0.0191(2) 0.0178(2) -0.00047(19) 0.00144(19) -0.00151(19)
S2 0.0167(8) 0.0216(7) 0.0199(7) -0.0025(6) 0.0032(6) -0.0017(6)
P3 0.0184(8) 0.0236(8) 0.0273(8) -0.0036(6) 0.0059(7) 0.0011(6)
P4 0.0225(9) 0.0212(8) 0.0234(8) -0.0022(6) 0.0065(7) -0.0001(6)
C28 0.021(3) 0.033(3) 0.019(3) -0.005(3) 0.004(3) -0.002(3)
C29 0.020(3) 0.033(3) 0.022(3) -0.001(3) 0.003(3) -0.008(3)
C30 0.036(4) 0.048(4) 0.021(3) 0.004(3) 0.001(3) -0.005(3)
C31 0.045(5) 0.058(5) 0.028(4) 0.004(3) -0.006(3) -0.015(4)
C32 0.025(4) 0.050(4) 0.032(4) -0.010(3) 0.002(3) -0.014(3)
C33 0.019(3) 0.031(3) 0.028(3) -0.014(3) 0.009(3) -0.005(3)
C34 0.017(3) 0.026(3) 0.041(4) -0.013(3) 0.010(3) -0.011(3)
C35 0.019(3) 0.028(3) 0.039(4) -0.007(3) 0.005(3) -0.002(3)
C36 0.026(4) 0.031(4) 0.052(4) 0.003(3) 0.005(3) -0.007(3)
C37 0.023(4) 0.033(4) 0.080(6) 0.004(4) -0.001(4) 0.001(3)
C38 0.034(4) 0.027(4) 0.095(7) -0.024(4) 0.015(5) -0.003(3)
C39 0.038(4) 0.031(4) 0.048(4) -0.019(3) 0.006(4) -0.006(3)
C40 0.030(4) 0.034(4) 0.026(3) 0.007(3) 0.000(3) -0.004(3)
C41 0.021(3) 0.029(3) 0.036(4) -0.010(3) 0.013(3) 0.004(3)
C42 0.032(4) 0.026(3) 0.034(4) -0.005(3) 0.011(3) 0.006(3)
C43 0.028(4) 0.022(3) 0.039(4) -0.010(3) 0.012(3) -0.004(3)
C44 0.054(5) 0.024(3) 0.027(3) 0.005(3) 0.015(3) -0.006(3)
C45 0.044(5) 0.031(4) 0.048(4) -0.015(3) 0.017(4) -0.014(3)
C46 0.014(3) 0.046(4) 0.029(3) -0.001(3) 0.006(3) 0.008(3)
C47 0.046(5) 0.059(5) 0.046(5) 0.014(4) 0.000(4) 0.020(4)
C48 0.022(4) 0.062(5) 0.039(4) -0.001(4) -0.003(3) 0.009(3)
C49 0.026(4) 0.028(3) 0.022(3) 0.002(3) 0.004(3) 0.000(3)
C50 0.044(5) 0.039(4) 0.026(3) -0.003(3) -0.002(3) -0.005(3)
C51 0.040(4) 0.038(4) 0.029(4) -0.006(3) 0.003(3) 0.003(3)
C52 0.024(4) 0.025(3) 0.034(4) 0.003(3) 0.010(3) -0.002(3)
C53 0.032(4) 0.019(3) 0.043(4) 0.005(3) 0.012(3) 0.000(3)
C54 0.048(5) 0.026(4) 0.049(4) -0.001(3) 0.007(4) 0.009(3)

loop_
_atom_type_symbol
_atom_type_description
_atom_type_scat_dispersion_real
_atom_type_scat_dispersion_imag
_atom_type_scat_source
C C 0.0033 0.0016 'International Tables Vol C Tables 4.2.6.8 and 6.1.1.4'
H H 0.0000 0.0000 'International Tables Vol C Tables 4.2.6.8 and 6.1.1.4'
P P 0.1023 0.0942 'International Tables Vol C Tables 4.2.6.8 and 6.1.1.4'
S S 0.1246 0.1234 'International Tables Vol C Tables 4.2.6.8 and 6.1.1.4'
Rh Rh -1.1178 0.9187 'International Tables Vol C Tables 4.2.6.8 and 6.1.1.4'

loop_
_geom_angle_atom_site_label_1
_geom_angle_atom_site_label_2
_geom_angle_atom_site_label_3
_geom_angle
_geom_angle_site_symmetry_3
P1 Rh1 P2 84.55(6) .
P1 Rh1 S1 172.56(5) .
P2 Rh1 S1 95.93(5) .
P1 Rh1 S1 98.68(5) 3_676
P2 Rh1 S1 171.52(5) 3_676
S1 Rh1 S1 81.90(5) 3_676
C1 S1 Rh1 111.33(19) .
C1 S1 Rh1 109.22(18) 3_676
Rh1 S1 Rh1 98.10(5) 3_676
C14 P1 C19 102.0(3) .
C14 P1 C16 101.6(3) .
C19 P1 C16 102.6(3) .
C14 P1 Rh1 112.87(19) .
C19 P1 Rh1 120.30(19) .
C16 P1 Rh1 115.1(2) .
C22 P2 C15 103.0(3) .
C22 P2 C25 102.6(2) .
C15 P2 C25 101.1(3) .
C22 P2 Rh1 119.31(18) .
C15 P2 Rh1 113.40(17) .
C25 P2 Rh1 115.19(18) .
C6 C1 C2 118.6(5) .
C6 C1 S1 122.2(4) .
C2 C1 S1 119.2(4) .
C3 C2 C1 119.1(5) .
C3 C2 C13 118.7(5) .
C1 C2 C13 122.2(5) .
C4 C3 C2 121.7(5) .
C4 C3 H3 119.2 .
C2 C3 H3 119.2 .
C5 C4 C3 118.5(6) .
C5 C4 H4 120.7 .
C3 C4 H4 120.7 .
C4 C5 C6 122.5(6) .
C4 C5 H5 118.7 .
C6 C5 H5 118.7 .
C5 C6 C1 119.4(5) .
C5 C6 C7 116.0(5) .
C1 C6 C7 124.6(5) .
C8 C7 C12 117.6(5) .
C8 C7 C6 123.9(5) .
C12 C7 C6 118.4(5) .
C7 C8 C9 121.3(5) .
C7 C8 H8 119.4 .
C9 C8 H8 119.4 .
C10 C9 C8 120.6(6) .
C10 C9 H9 119.7 .
C8 C9 H9 119.7 .
C11 C10 C9 118.8(6) .
C11 C10 H10 120.6 .
C9 C10 H10 120.6 .
C10 C11 C12 121.1(5) .
C10 C11 H11 119.4 .
C12 C11 H11 119.4 .
C7 C12 C11 120.6(6) .
C7 C12 H12 119.7 .
C11 C12 H12 119.7 .
C2 C13 H13A 109.5 .
C2 C13 H13B 109.5 .
H13A C13 H13B 109.5 .
C2 C13 H13C 109.5 .
H13A C13 H13C 109.5 .
H13B C13 H13C 109.5 .
C15 C14 P1 110.3(4) .
C15 C14 H14A 109.6 .
P1 C14 H14A 109.6 .
C15 C14 H14B 109.6 .
P1 C14 H14B 109.6 .
H14A C14 H14B 108.1 .
C14 C15 P2 110.7(4) .
C14 C15 H15A 109.5 .
P2 C15 H15A 109.5 .
C14 C15 H15B 109.5 .
P2 C15 H15B 109.5 .
H15A C15 H15B 108.1 .
C17 C16 C18 109.7(5) .
C17 C16 P1 111.3(4) .
C18 C16 P1 111.7(4) .
C17 C16 H16 108.0 .
C18 C16 H16 108.0 .
P1 C16 H16 108.0 .
C16 C17 H17A 109.5 .
C16 C17 H17B 109.5 .
H17A C17 H17B 109.5 .
C16 C17 H17C 109.5 .
H17A C17 H17C 109.5 .
H17B C17 H17C 109.5 .
C16 C18 H18A 109.5 .
C16 C18 H18B 109.5 .
H18A C18 H18B 109.5 .
C16 C18 H18C 109.5 .
H18A C18 H18C 109.5 .
H18B C18 H18C 109.5 .
C21 C19 C20 111.1(5) .
C21 C19 P1 115.6(4) .
C20 C19 P1 109.9(4) .
C21 C19 H19 106.6 .
C20 C19 H19 106.6 .
P1 C19 H19 106.6 .
C19 C20 H20A 109.5 .
C19 C20 H20B 109.5 .
H20A C20 H20B 109.5 .
C19 C20 H20C 109.5 .
H20A C20 H20C 109.5 .
H20B C20 H20C 109.5 .
C19 C21 H21A 109.5 .
C19 C21 H21B 109.5 .
H21A C21 H21B 109.5 .
C19 C21 H21C 109.5 .
H21A C21 H21C 109.5 .
H21B C21 H21C 109.5 .
C23 C22 C24 111.0(5) .
C23 C22 P2 111.2(4) .
C24 C22 P2 115.2(4) .
C23 C22 H22 106.3 .
C24 C22 H22 106.3 .
P2 C22 H22 106.3 .
C22 C23 H23A 109.5 .
C22 C23 H23B 109.5 .
H23A C23 H23B 109.5 .
C22 C23 H23C 109.5 .
H23A C23 H23C 109.5 .
H23B C23 H23C 109.5 .
C22 C24 H24A 109.5 .
C22 C24 H24B 109.5 .
H24A C24 H24B 109.5 .
C22 C24 H24C 109.5 .
H24A C24 H24C 109.5 .
H24B C24 H24C 109.5 .
C27 C25 C26 110.4(5) .
C27 C25 P2 112.4(4) .
C26 C25 P2 111.2(4) .
C27 C25 H25 107.5 .
C26 C25 H25 107.5 .
P2 C25 H25 107.5 .
C25 C26 H26A 109.5 .
C25 C26 H26B 109.5 .
H26A C26 H26B 109.5 .
C25 C26 H26C 109.5 .
H26A C26 H26C 109.5 .
H26B C26 H26C 109.5 .
C25 C27 H27A 109.5 .
C25 C27 H27B 109.5 .
H27A C27 H27B 109.5 .
C25 C27 H27C 109.5 .
H27A C27 H27C 109.5 .
H27B C27 H27C 109.5 .
P4 Rh2 P3 84.82(6) .
P4 Rh2 S2 94.38(6) .
P3 Rh2 S2 177.46(6) .
P4 Rh2 S2 172.32(6) 3_566
P3 Rh2 S2 99.79(5) 3_566
S2 Rh2 S2 81.27(5) 3_566
C28 S2 Rh2 113.2(2) .
C28 S2 Rh2 112.2(2) 3_566
Rh2 S2 Rh2 98.73(5) 3_566
C43 P3 C41 101.4(3) .
C43 P3 C46 102.1(3) .
C41 P3 C46 101.8(3) .
C43 P3 Rh2 117.0(2) .
C41 P3 Rh2 109.2(2) .
C46 P3 Rh2 122.5(2) .
C42 P4 C52 104.9(3) .
C42 P4 C49 103.1(3) .
C52 P4 C49 103.7(3) .
C42 P4 Rh2 112.5(2) .
C52 P4 Rh2 117.0(2) .
C49 P4 Rh2 114.3(2) .
C29 C28 C33 119.6(5) .
C29 C28 S2 119.1(4) .
C33 C28 S2 121.3(5) .
C30 C29 C28 119.6(5) .
C30 C29 C40 118.8(5) .
C28 C29 C40 121.5(5) .
C31 C30 C29 121.0(6) .
C31 C30 H30 119.5 .
C29 C30 H30 119.5 .
C30 C31 C32 119.7(6) .
C30 C31 H31 120.1 .
C32 C31 H31 120.1 .
C31 C32 C33 123.0(6) .
C31 C32 H32 118.5 .
C33 C32 H32 118.5 .
C32 C33 C28 116.9(6) .
C32 C33 C34 117.8(5) .
C28 C33 C34 125.1(5) .
C35 C34 C39 117.3(6) .
C35 C34 C33 124.7(5) .
C39 C34 C33 118.1(6) .
C36 C35 C34 120.7(6) .
C36 C35 H35 119.6 .
C34 C35 H35 119.6 .
C37 C36 C35 120.7(7) .
C37 C36 H36 119.6 .
C35 C36 H36 119.6 .
C38 C37 C36 119.7(7) .
C38 C37 H37 120.2 .
C36 C37 H37 120.2 .
C37 C38 C39 120.2(7) .
C37 C38 H38 119.9 .
C39 C38 H38 119.9 .
C38 C39 C34 121.4(7) .
C38 C39 H39 119.3 .
C34 C39 H39 119.3 .
C29 C40 H40A 109.5 .
C29 C40 H40B 109.5 .
H40A C40 H40B 109.5 .
C29 C40 H40C 109.5 .
H40A C40 H40C 109.5 .
H40B C40 H40C 109.5 .
C42 C41 P3 110.0(4) .
C42 C41 H41A 109.7 .
P3 C41 H41A 109.7 .
C42 C41 H41B 109.7 .
P3 C41 H41B 109.7 .
H41A C41 H41B 108.2 .
C41 C42 P4 109.4(4) .
C41 C42 H42A 109.8 .
P4 C42 H42A 109.8 .
C41 C42 H42B 109.8 .
P4 C42 H42B 109.8 .
H42A C42 H42B 108.2 .
C44 C43 C45 111.1(6) .
C44 C43 P3 111.2(4) .
C45 C43 P3 113.2(4) .
C44 C43 H43 107.0 .
C45 C43 H43 107.0 .
P3 C43 H43 107.0 .
C43 C44 H44A 109.5 .
C43 C44 H44B 109.5 .
H44A C44 H44B 109.5 .
C43 C44 H44C 109.5 .
H44A C44 H44C 109.5 .
H44B C44 H44C 109.5 .
C43 C45 H45A 109.5 .
C43 C45 H45B 109.5 .
H45A C45 H45B 109.5 .
C43 C45 H45C 109.5 .
H45A C45 H45C 109.5 .
H45B C45 H45C 109.5 .
C48 C46 C47 109.9(5) .
C48 C46 P3 113.5(4) .
C47 C46 P3 111.2(4) .
C48 C46 H46 107.3 .
C47 C46 H46 107.3 .
P3 C46 H46 107.3 .
C46 C47 H47A 109.5 .
C46 C47 H47B 109.5 .
H47A C47 H47B 109.5 .
C46 C47 H47C 109.5 .
H47A C47 H47C 109.5 .
H47B C47 H47C 109.5 .
C46 C48 H48A 109.5 .
C46 C48 H48B 109.5 .
H48A C48 H48B 109.5 .
C46 C48 H48C 109.5 .
H48A C48 H48C 109.5 .
H48B C48 H48C 109.5 .
C51 C49 C50 109.5(5) .
C51 C49 P4 117.0(4) .
C50 C49 P4 110.6(4) .
C51 C49 H49 106.4 .
C50 C49 H49 106.4 .
P4 C49 H49 106.4 .
C49 C50 H50A 109.5 .
C49 C50 H50B 109.5 .
H50A C50 H50B 109.5 .
C49 C50 H50C 109.5 .
H50A C50 H50C 109.5 .
H50B C50 H50C 109.5 .
C49 C51 H51A 109.5 .
C49 C51 H51B 109.5 .
H51A C51 H51B 109.5 .
C49 C51 H51C 109.5 .
H51A C51 H51C 109.5 .
H51B C51 H51C 109.5 .
C53 C52 C54 108.4(5) .
C53 C52 P4 111.7(4) .
C54 C52 P4 116.2(5) .
C53 C52 H52 106.7 .
C54 C52 H52 106.7 .
P4 C52 H52 106.7 .
C52 C53 H53A 109.5 .
C52 C53 H53B 109.5 .
H53A C53 H53B 109.5 .
C52 C53 H53C 109.5 .
H53A C53 H53C 109.5 .
H53B C53 H53C 109.5 .
C52 C54 H54A 109.5 .
C52 C54 H54B 109.5 .
H54A C54 H54B 109.5 .
C52 C54 H54C 109.5 .
H54A C54 H54C 109.5 .
H54B C54 H54C 109.5 .

loop_
_geom_bond_atom_site_label_1
_geom_bond_atom_site_label_2
_geom_bond_distance
_geom_bond_site_symmetry_2
Rh1 P1 2.2076(16) .
Rh1 P2 2.2079(14) .
Rh1 S1 2.4500(15) .
Rh1 S1 2.4789(14) 3_676
S1 C1 1.797(5) .
S1 Rh1 2.4788(14) 3_676
P1 C14 1.850(6) .
P1 C19 1.857(6) .
P1 C16 1.858(6) .
P2 C22 1.839(5) .
P2 C15 1.843(6) .
P2 C25 1.858(5) .
C1 C6 1.409(7) .
C1 C2 1.412(7) .
C2 C3 1.400(7) .
C2 C13 1.492(7) .
C3 C4 1.375(8) .
C3 H3 0.9500 .
C4 C5 1.370(8) .
C4 H4 0.9500 .
C5 C6 1.379(7) .
C5 H5 0.9500 .
C6 C7 1.507(7) .
C7 C8 1.385(7) .
C7 C12 1.389(7) .
C8 C9 1.386(7) .
C8 H8 0.9500 .
C9 C10 1.377(8) .
C9 H9 0.9500 .
C10 C11 1.366(8) .
C10 H10 0.9500 .
C11 C12 1.390(8) .
C11 H11 0.9500 .
C12 H12 0.9500 .
C13 H13A 0.9800 .
C13 H13B 0.9800 .
C13 H13C 0.9800 .
C14 C15 1.535(7) .
C14 H14A 0.9900 .
C14 H14B 0.9900 .
C15 H15A 0.9900 .
C15 H15B 0.9900 .
C16 C17 1.524(7) .
C16 C18 1.533(7) .
C16 H16 1.0000 .
C17 H17A 0.9800 .
C17 H17B 0.9800 .
C17 H17C 0.9800 .
C18 H18A 0.9800 .
C18 H18B 0.9800 .
C18 H18C 0.9800 .
C19 C21 1.523(8) .
C19 C20 1.526(8) .
C19 H19 1.0000 .
C20 H20A 0.9800 .
C20 H20B 0.9800 .
C20 H20C 0.9800 .
C21 H21A 0.9800 .
C21 H21B 0.9800 .
C21 H21C 0.9800 .
C22 C23 1.507(7) .
C22 C24 1.533(7) .
C22 H22 1.0000 .
C23 H23A 0.9800 .
C23 H23B 0.9800 .
C23 H23C 0.9800 .
C24 H24A 0.9800 .
C24 H24B 0.9800 .
C24 H24C 0.9800 .
C25 C27 1.529(8) .
C25 C26 1.529(7) .
C25 H25 1.0000 .
C26 H26A 0.9800 .
C26 H26B 0.9800 .
C26 H26C 0.9800 .
C27 H27A 0.9800 .
C27 H27B 0.9800 .
C27 H27C 0.9800 .
Rh2 P4 2.2175(15) .
Rh2 P3 2.2226(17) .
Rh2 S2 2.4330(16) .
Rh2 S2 2.4353(14) 3_566
S2 C28 1.784(6) .
S2 Rh2 2.4353(14) 3_566
P3 C43 1.849(6) .
P3 C41 1.850(6) .
P3 C46 1.853(6) .
P4 C42 1.827(6) .
P4 C52 1.858(6) .
P4 C49 1.859(6) .
C28 C29 1.414(8) .
C28 C33 1.422(8) .
C29 C30 1.394(8) .
C29 C40 1.501(8) .
C30 C31 1.357(9) .
C30 H30 0.9500 .
C31 C32 1.370(9) .
C31 H31 0.9500 .
C32 C33 1.400(8) .
C32 H32 0.9500 .
C33 C34 1.486(9) .
C34 C35 1.391(9) .
C34 C39 1.397(8) .
C35 C36 1.384(8) .
C35 H35 0.9500 .
C36 C37 1.372(9) .
C36 H36 0.9500 .
C37 C38 1.366(10) .
C37 H37 0.9500 .
C38 C39 1.382(10) .
C38 H38 0.9500 .
C39 H39 0.9500 .
C40 H40A 0.9800 .
C40 H40B 0.9800 .
C40 H40C 0.9800 .
C41 C42 1.520(8) .
C41 H41A 0.9900 .
C41 H41B 0.9900 .
C42 H42A 0.9900 .
C42 H42B 0.9900 .
C43 C44 1.510(8) .
C43 C45 1.525(9) .
C43 H43 1.0000 .
C44 H44A 0.9800 .
C44 H44B 0.9800 .
C44 H44C 0.9800 .
C45 H45A 0.9800 .
C45 H45B 0.9800 .
C45 H45C 0.9800 .
C46 C48 1.529(9) .
C46 C47 1.540(9) .
C46 H46 1.0000 .
C47 H47A 0.9800 .
C47 H47B 0.9800 .
C47 H47C 0.9800 .
C48 H48A 0.9800 .
C48 H48B 0.9800 .
C48 H48C 0.9800 .
C49 C51 1.518(8) .
C49 C50 1.523(8) .
C49 H49 1.0000 .
C50 H50A 0.9800 .
C50 H50B 0.9800 .
C50 H50C 0.9800 .
C51 H51A 0.9800 .
C51 H51B 0.9800 .
C51 H51C 0.9800 .
C52 C53 1.517(8) .
C52 C54 1.524(8) .
C52 H52 1.0000 .
C53 H53A 0.9800 .
C53 H53B 0.9800 .
C53 H53C 0.9800 .
C54 H54A 0.9800 .
C54 H54B 0.9800 .
C54 H54C 0.9800 .

loop_
_geom_torsion_atom_site_label_1
_geom_torsion_atom_site_label_2
_geom_torsion_atom_site_label_3
_geom_torsion_atom_site_label_4
_geom_torsion
_geom_torsion_site_symmetry_1
_geom_torsion_site_symmetry_4
P1 Rh1 S1 C1 19.4(5) . .
P2 Rh1 S1 C1 -73.90(19) . .
S1 Rh1 S1 C1 114.4(2) 3_676 .
P1 Rh1 S1 Rh1 -95.0(4) . 3_676
P2 Rh1 S1 Rh1 171.74(5) . 3_676
S1 Rh1 S1 Rh1 0.001(1) 3_676 3_676
P2 Rh1 P1 C14 -10.5(2) . .
S1 Rh1 P1 C14 -104.5(4) . .
S1 Rh1 P1 C14 161.6(2) 3_676 .
P2 Rh1 P1 C19 -131.0(2) . .
S1 Rh1 P1 C19 135.0(4) . .
S1 Rh1 P1 C19 41.1(2) 3_676 .
P2 Rh1 P1 C16 105.54(19) . .
S1 Rh1 P1 C16 11.5(5) . .
S1 Rh1 P1 C16 -82.37(19) 3_676 .
P1 Rh1 P2 C22 -127.1(2) . .
S1 Rh1 P2 C22 45.5(2) . .
S1 Rh1 P2 C22 120.2(4) 3_676 .
P1 Rh1 P2 C15 -5.5(2) . .
S1 Rh1 P2 C15 167.0(2) . .
S1 Rh1 P2 C15 -118.3(4) 3_676 .
P1 Rh1 P2 C25 110.3(2) . .
S1 Rh1 P2 C25 -77.2(2) . .
S1 Rh1 P2 C25 -2.5(5) 3_676 .
Rh1 S1 C1 C6 121.9(4) . .
Rh1 S1 C1 C6 -130.9(4) 3_676 .
Rh1 S1 C1 C2 -57.7(5) . .
Rh1 S1 C1 C2 49.6(5) 3_676 .
C6 C1 C2 C3 4.6(8) . .
S1 C1 C2 C3 -175.8(4) . .
C6 C1 C2 C13 -173.9(5) . .
S1 C1 C2 C13 5.6(8) . .
C1 C2 C3 C4 -1.0(9) . .
C13 C2 C3 C4 177.6(6) . .
C2 C3 C4 C5 -2.5(9) . .
C3 C4 C5 C6 2.4(9) . .
C4 C5 C6 C1 1.2(9) . .
C4 C5 C6 C7 -176.3(6) . .
C2 C1 C6 C5 -4.7(8) . .
S1 C1 C6 C5 175.7(4) . .
C2 C1 C6 C7 172.6(5) . .
S1 C1 C6 C7 -7.0(8) . .
C5 C6 C7 C8 -133.4(6) . .
C1 C6 C7 C8 49.2(9) . .
C5 C6 C7 C12 43.9(8) . .
C1 C6 C7 C12 -133.5(6) . .
C12 C7 C8 C9 -0.6(9) . .
C6 C7 C8 C9 176.7(5) . .
C7 C8 C9 C10 1.2(9) . .
C8 C9 C10 C11 -1.2(9) . .
C9 C10 C11 C12 0.7(9) . .
C8 C7 C12 C11 0.2(9) . .
C6 C7 C12 C11 -177.3(5) . .
C10 C11 C12 C7 -0.2(9) . .
C19 P1 C14 C15 157.9(4) . .
C16 P1 C14 C15 -96.4(4) . .
Rh1 P1 C14 C15 27.4(5) . .
P1 C14 C15 P2 -30.7(5) . .
C22 P2 C15 C14 153.9(4) . .
C25 P2 C15 C14 -100.3(4) . .
Rh1 P2 C15 C14 23.6(4) . .
C14 P1 C16 C17 69.5(4) . .
C19 P1 C16 C17 174.8(4) . .
Rh1 P1 C16 C17 -52.8(4) . .
C14 P1 C16 C18 -167.5(4) . .
C19 P1 C16 C18 -62.2(5) . .
Rh1 P1 C16 C18 70.2(4) . .
C14 P1 C19 C21 58.8(5) . .
C16 P1 C19 C21 -46.2(5) . .
Rh1 P1 C19 C21 -175.4(4) . .
C14 P1 C19 C20 -67.9(5) . .
C16 P1 C19 C20 -172.9(4) . .
Rh1 P1 C19 C20 57.9(5) . .
C15 P2 C22 C23 -72.1(4) . .
C25 P2 C22 C23 -176.8(4) . .
Rh1 P2 C22 C23 54.5(5) . .
C15 P2 C22 C24 55.3(5) . .
C25 P2 C22 C24 -49.4(5) . .
Rh1 P2 C22 C24 -178.1(4) . .
C22 P2 C25 C27 -62.3(4) . .
C15 P2 C25 C27 -168.5(4) . .
Rh1 P2 C25 C27 68.9(4) . .
C22 P2 C25 C26 173.3(4) . .
C15 P2 C25 C26 67.2(4) . .
Rh1 P2 C25 C26 -55.4(4) . .
P4 Rh2 S2 C28 -54.8(2) . .
P3 Rh2 S2 C28 -126.3(13) . .
S2 Rh2 S2 C28 118.9(2) 3_566 .
P4 Rh2 S2 Rh2 -173.63(6) . 3_566
P3 Rh2 S2 Rh2 114.9(13) . 3_566
S2 Rh2 S2 Rh2 0.0 3_566 3_566
P4 Rh2 P3 C43 131.9(2) . .
S2 Rh2 P3 C43 -156.4(12) . .
S2 Rh2 P3 C43 -41.9(2) 3_566 .
P4 Rh2 P3 C41 17.6(2) . .
S2 Rh2 P3 C41 89.3(13) . .
S2 Rh2 P3 C41 -156.2(2) 3_566 .
P4 Rh2 P3 C46 -101.0(2) . .
S2 Rh2 P3 C46 -29.3(14) . .
S2 Rh2 P3 C46 85.2(2) 3_566 .
P3 Rh2 P4 C42 2.0(2) . .
S2 Rh2 P4 C42 -175.6(2) . .
S2 Rh2 P4 C42 129.2(5) 3_566 .
P3 Rh2 P4 C52 123.5(2) . .
S2 Rh2 P4 C52 -54.1(2) . .
S2 Rh2 P4 C52 -109.2(5) 3_566 .
P3 Rh2 P4 C49 -115.1(2) . .
S2 Rh2 P4 C49 67.3(2) . .
S2 Rh2 P4 C49 12.1(5) 3_566 .
Rh2 S2 C28 C29 -62.2(5) . .
Rh2 S2 C28 C29 48.6(5) 3_566 .
Rh2 S2 C28 C33 116.6(5) . .
Rh2 S2 C28 C33 -132.6(5) 3_566 .
C33 C28 C29 C30 0.9(9) . .
S2 C28 C29 C30 179.7(5) . .
C33 C28 C29 C40 -175.7(6) . .
S2 C28 C29 C40 3.2(8) . .
C28 C29 C30 C31 2.0(10) . .
C40 C29 C30 C31 178.6(7) . .
C29 C30 C31 C32 -2.6(11) . .
C30 C31 C32 C33 0.2(12) . .
C31 C32 C33 C28 2.5(10) . .
C31 C32 C33 C34 -172.7(7) . .
C29 C28 C33 C32 -3.0(9) . .
S2 C28 C33 C32 178.2(5) . .
C29 C28 C33 C34 171.8(6) . .
S2 C28 C33 C34 -7.0(9) . .
C32 C33 C34 C35 -133.8(6) . .
C28 C33 C34 C35 51.5(9) . .
C32 C33 C34 C39 46.6(8) . .
C28 C33 C34 C39 -128.2(7) . .
C39 C34 C35 C36 -0.7(9) . .
C33 C34 C35 C36 179.6(6) . .
C34 C35 C36 C37 2.2(10) . .
C35 C36 C37 C38 -1.7(10) . .
C36 C37 C38 C39 -0.1(11) . .
C37 C38 C39 C34 1.6(11) . .
C35 C34 C39 C38 -1.1(10) . .
C33 C34 C39 C38 178.6(6) . .
C43 P3 C41 C42 -162.4(4) . .
C46 P3 C41 C42 92.5(5) . .
Rh2 P3 C41 C42 -38.3(5) . .
P3 C41 C42 P4 39.3(5) . .
C52 P4 C42 C41 -153.8(4) . .
C49 P4 C42 C41 98.0(5) . .
Rh2 P4 C42 C41 -25.6(5) . .
C41 P3 C43 C44 77.4(5) . .
C46 P3 C43 C44 -177.7(4) . .
Rh2 P3 C43 C44 -41.2(5) . .
C41 P3 C43 C45 -48.5(5) . .
C46 P3 C43 C45 56.4(5) . .
Rh2 P3 C43 C45 -167.1(4) . .
C43 P3 C46 C48 47.3(5) . .
C41 P3 C46 C48 151.8(5) . .
Rh2 P3 C46 C48 -86.1(5) . .
C43 P3 C46 C47 171.8(5) . .
C41 P3 C46 C47 -83.7(5) . .
Rh2 P3 C46 C47 38.4(5) . .
C42 P4 C49 C51 62.9(5) . .
C52 P4 C49 C51 -46.3(6) . .
Rh2 P4 C49 C51 -174.7(4) . .
C42 P4 C49 C50 -63.4(5) . .
C52 P4 C49 C50 -172.6(4) . .
Rh2 P4 C49 C50 59.0(5) . .
C42 P4 C52 C53 100.4(5) . .
C49 P4 C52 C53 -151.8(5) . .
Rh2 P4 C52 C53 -25.0(5) . .
C42 P4 C52 C54 -24.7(6) . .
C49 P4 C52 C54 83.2(5) . .
Rh2 P4 C52 C54 -150.1(4) . .
